data_1532766
loop_
_publ_author_name
'Wojciechowski, K.T.'
'Bucko, M.'
'Wegrzyn, Z.'
'Malecki, A.'

_publ_section_title
;
 Rietveld refinement studies of Te-doped Co Sb3
;
_journal_name_full
;
Applied Crystallography: Proceedings of the XVII International Conference 
Wisla, Poland 31 August-4 September, 1997
;
_journal_page_first 46
_journal_page_last 49
_journal_volume 18
_journal_year 2001
_chemical_formula_sum 'Co Sb2.7 Te0.3'
_chemical_name_systematic 'Co (Sb2.7 Te0.3)'
_space_group_IT_number 204
_symmetry_space_group_name_Hall '-I 2 2 3'
_symmetry_space_group_name_H-M 'I m -3'
_cell_angle_alpha 90
_cell_angle_beta 90
_cell_angle_gamma 90
_cell_formula_units_Z 8
_cell_length_a 9.0487
_cell_length_b 9.0487
_cell_length_c 9.0487
_cell_volume 740.898
_citation_journal_id_ASTM APCRE2
_cod_data_source_file Wojciechowski_APCRE2_2001_292.cif
_cod_data_source_block Co1Sb2.7Te0.3
_cod_original_cell_volume 740.8983
_cod_original_formula_sum 'Co1 Sb2.7 Te0.3'
_cod_database_code 1532766

loop_
_symmetry_equiv_pos_as_xyz
x,y,z
-x,-y,z
x,-y,-z
-x,y,-z
z,x,y
-z,-x,y
z,-x,-y
-z,x,-y
y,z,x
y,-z,-x
-y,z,-x
-y,-z,x
-x,-y,-z
x,y,-z
-x,y,z
x,-y,z
-z,-x,-y
z,x,-y
-z,x,y
z,-x,y
-y,-z,-x
-y,z,x
y,-z,x
y,z,-x
x+1/2,y+1/2,z+1/2
-x+1/2,-y+1/2,z+1/2
x+1/2,-y+1/2,-z+1/2
-x+1/2,y+1/2,-z+1/2
z+1/2,x+1/2,y+1/2
-z+1/2,-x+1/2,y+1/2
z+1/2,-x+1/2,-y+1/2
-z+1/2,x+1/2,-y+1/2
y+1/2,z+1/2,x+1/2
y+1/2,-z+1/2,-x+1/2
-y+1/2,z+1/2,-x+1/2
-y+1/2,-z+1/2,x+1/2
-x+1/2,-y+1/2,-z+1/2
x+1/2,y+1/2,-z+1/2
-x+1/2,y+1/2,z+1/2
x+1/2,-y+1/2,z+1/2
-z+1/2,-x+1/2,-y+1/2
z+1/2,x+1/2,-y+1/2
-z+1/2,x+1/2,y+1/2
z+1/2,-x+1/2,y+1/2
-y+1/2,-z+1/2,-x+1/2
-y+1/2,z+1/2,x+1/2
y+1/2,-z+1/2,x+1/2
y+1/2,z+1/2,-x+1/2

loop_
_atom_site_label
_atom_site_type_symbol
_atom_site_fract_x
_atom_site_fract_y
_atom_site_fract_z
_atom_site_occupancy
_atom_site_U_iso_or_equiv
Sb1 Sb 0 0.3343 0.1583 0.9 0.0
Te1 Te 0 0.3343 0.1583 0.1 0.0
Co1 Co 0.25 0.25 0.25 1 0.0
